data_2100240
loop_
_publ_author_name
'Moggach, Stephen A.'
'Allan, David R.'
'Morrison, Carole A.'
'Parsons, Simon'
'Sawyer, Lindsay'

_publ_section_title
;
 Effect of pressure on the crystal structure of
 <small>L</small>-serine-I and the crystal structure of
 <small>L</small>-serine-II at 5.4GPa
;
_journal_issue 1
_journal_name_full 'Acta Crystallographica Section B'
_journal_page_first 58
_journal_page_last 68
_journal_paper_doi 10.1107/S0108768104031787
_journal_volume 61
_journal_year 2005
_chemical_formula_moiety 'C3 H7 N1 O3'
_chemical_formula_sum 'C3 H7 N O3'
_chemical_formula_weight 105.09
_chemical_name_systematic L-Serine
_space_group_IT_number 19
_symmetry_cell_setting orthorhombic
_symmetry_space_group_name_Hall 'P 2ac 2ab'
_symmetry_space_group_name_H-M 'P 21 21 21'
_atom_sites_solution_hydrogens geom
_atom_sites_solution_primary direct
_audit_creation_method CRYSTALS_ver_12.39
_cell_angle_alpha 90
_cell_angle_beta 90
_cell_angle_gamma 90
_cell_formula_units_Z 4
_cell_length_a 8.3266(13)
_cell_length_b 8.665(3)
_cell_length_c 5.4851(8)
_cell_measurement_reflns_used 258
_cell_measurement_temperature 293
_cell_measurement_theta_max 47
_cell_measurement_theta_min 9
_cell_volume 395.75(16)
_computing_cell_refinement 'SAINT (Siemens ,1995)'
_computing_data_collection 'SMART (Siemens, 1993)'
_computing_data_reduction 'SAINT (Siemens ,1995)'
_computing_molecular_graphics 'CAMERON (Watkin et al 1996)'
_computing_publication_material 'CRYSTALS (Betteridge et al 2003)'
_computing_structure_refinement 'CRYSTALS (Betteridge et al 2003)'
_computing_structure_solution 'USER DEFINED STRUCTURE SOLUTION'
_diffrn_ambient_temperature 293
_diffrn_measured_fraction_theta_full 0.436
_diffrn_measured_fraction_theta_max 0.353
_diffrn_measurement_device_type 'Bruker SMART'
_diffrn_measurement_method \w
_diffrn_radiation_monochromator graphite
_diffrn_radiation_type 'Mo K\a'
_diffrn_radiation_wavelength 0.71073
_diffrn_reflns_av_R_equivalents 0.080
_diffrn_reflns_limit_h_max 9
_diffrn_reflns_limit_h_min -9
_diffrn_reflns_limit_k_max 2
_diffrn_reflns_limit_k_min -2
_diffrn_reflns_limit_l_max 6
_diffrn_reflns_limit_l_min -6
_diffrn_reflns_number 1112
_diffrn_reflns_theta_full 17.556
_diffrn_reflns_theta_max 23.408
_diffrn_reflns_theta_min 4.398
_diffrn_standards_number 0
_exptl_absorpt_coefficient_mu 0.158
_exptl_absorpt_correction_T_max 1.00
_exptl_absorpt_correction_T_min 0.721022
_exptl_absorpt_correction_type multi-scan
_exptl_absorpt_process_details 'SADABS (Siemens, 1996)'
_exptl_crystal_colour colourless
_exptl_crystal_density_diffrn 1.764
_exptl_crystal_description block
_exptl_crystal_F_000 224
_exptl_crystal_size_max 0.20
_exptl_crystal_size_mid 0.10
_exptl_crystal_size_min 0.10
_refine_diff_density_max 0.25
_refine_diff_density_min -0.20
_refine_ls_extinction_method None
_refine_ls_goodness_of_fit_ref 1.0635
_refine_ls_hydrogen_treatment mixed
_refine_ls_matrix_type full
_refine_ls_number_parameters 32
_refine_ls_number_reflns 129
_refine_ls_number_restraints 28
_refine_ls_R_factor_all 0.0812
_refine_ls_R_factor_gt 0.0664
_refine_ls_shift/su_max 0.000012
_refine_ls_structure_factor_coef Fsqd
_refine_ls_weighting_details
;
 p=P(6)*max(Fo^2^,0) + (1-P(6))Fc^2^
 Method = SHELXL 97 (Sheldrick, 1997)
 W = 1. / [Sigma^2^(F^2^)+(P(1)p)^2^+P(2)p+P(4)+P(5)Sin(theta) ]
 P(i) are:
 0.672E-01 1.89 0.00 0.00 0.00 0.333
;
_refine_ls_weighting_scheme calc
_refine_ls_wR_factor_all 0.1648
_refine_ls_wR_factor_gt 0.1558
_refine_ls_wR_factor_ref 0.1648
_reflns_number_gt 103
_reflns_number_total 130
_reflns_threshold_expression I>2\s(I)
_cod_data_source_file ws5017.cif
_cod_data_source_block ser141
_cod_depositor_comments
;
The following automatic conversions were performed:
'_symmetry_cell_setting' value 'Orthorhombic' changed to 'orthorhombic'
according to '/home/saulius/struct/CIF-dictionaries/cif_core.dic'
dictionary named 'cif_core.dic' version 2.4.1 from 2010-06-29.

Automatic conversion script
Id: cif_fix_enum 1527 2010-12-29 10:47:43Z saulius 

The following automatic conversions were performed:

'_symmetry_cell_setting' value 'Orthorhombic' changed to
'orthorhombic' according to
/home/saulius/struct/CIF-dictionaries/cif_core.dic dictionary named
'cif_core.dic' version 2.4.1 from 2010-06-29.

Automatic conversion script
Id: cif_fix_values 1715 2011-07-08 13:25:40Z adriana 
;
_cod_original_cell_volume 395.75(15)
_cod_original_sg_symbol_H-M 'P 21 21 21 '
_cod_original_formula_sum 'C3 H7 N1 O3'
_cod_database_code 2100240
_cod_database_fobs_code 2100240

loop_
_symmetry_equiv_pos_as_xyz
x,y,z
x+1/2,-y+1/2,-z
-x,y+1/2,-z+1/2
-x+1/2,-y,z+1/2

loop_
_atom_site_label
_atom_site_fract_x
_atom_site_fract_y
_atom_site_fract_z
_atom_site_U_iso_or_equiv
_atom_site_adp_type
_atom_site_occupancy
_atom_site_disorder_assembly
_atom_site_disorder_group
_atom_site_type_symbol
C1 0.1074(11) 0.200(2) -0.1452(11) 0.0304(16) Uiso 1.0000 . . C
N1 0.1962(10) 0.189(3) 0.2816(14) 0.0298(19) Uiso 1.0000 . . N
O1 0.2270(9) 0.119(2) -0.1830(12) 0.0327(18) Uiso 1.0000 . . O
C2 0.0726(9) 0.251(2) 0.1148(13) 0.0295(16) Uiso 1.0000 . . C
O2 0.0149(8) 0.250(3) -0.3050(12) 0.0315(18) Uiso 1.0000 . . O
C3 0.0678(9) 0.425(2) 0.1345(19) 0.0306(18) Uiso 1.0000 . . C
O3 0.2211(8) 0.490(2) 0.0747(15) 0.034(2) Uiso 1.0000 . . O
H7 0.278(8) 0.49(2) 0.210(9) 0.0410 Uiso 1.0000 . . H
H1 -0.0340 0.2089 0.1647 0.0359 Uiso 1.0000 . . H
H2 0.0387 0.4539 0.3051 0.0371 Uiso 1.0000 . . H
H3 -0.0139 0.4657 0.0189 0.0371 Uiso 1.0000 . . H
H6 0.1994 0.0856 0.2695 0.0359 Uiso 1.0000 . . H
H4 0.2932 0.2281 0.2406 0.0359 Uiso 1.0000 . . H
H5 0.1728 0.2162 0.4356 0.0359 Uiso 1.0000 . . H

loop_
_atom_type_symbol
_atom_type_scat_dispersion_real
_atom_type_scat_dispersion_imag
_atom_type_scat_source
C 0.0033 0.0016 'International Tables Vol C 4.2.6.8 and 6.1.1.4'
H 0.0000 0.0000 'International Tables Vol C 4.2.6.8 and 6.1.1.4'
N 0.0061 0.0033 'International Tables Vol C 4.2.6.8 and 6.1.1.4'
O 0.0106 0.0060 'International Tables Vol C 4.2.6.8 and 6.1.1.4'

loop_
_geom_angle_atom_site_label_1
_geom_angle_atom_site_label_2
_geom_angle_atom_site_label_3
_geom_angle
_geom_angle_publ_flag
O1 C1 C2 118.5(5) yes
O1 C1 O2 125.3(6) yes
C2 C1 O2 116.0(6) yes
C2 N1 H6 109.818 no
C2 N1 H4 109.277 no
H6 N1 H4 109.294 no
C2 N1 H5 109.518 no
H6 N1 H5 109.766 no
H4 N1 H5 109.152 no
C1 C2 N1 109.9(5) yes
C1 C2 C3 111.4(7) yes
N1 C2 C3 109.8(7) yes
C1 C2 H1 108.500 no
N1 C2 H1 108.331 no
C3 C2 H1 108.852 no
C2 C3 O3 110.7(8) yes
C2 C3 H2 108.981 no
O3 C3 H2 109.298 no
C2 C3 H3 109.128 no
O3 C3 H3 108.788 no
H2 C3 H3 109.902 no
C3 O3 H7 106.1(9) no

loop_
_geom_bond_atom_site_label_1
_geom_bond_atom_site_label_2
_geom_bond_site_symmetry_1
_geom_bond_site_symmetry_2
_geom_bond_distance
_geom_bond_publ_flag
C1 O1 . . 1.234(8) yes
C1 C2 . . 1.522(7) yes
C1 O2 . . 1.245(8) yes
N1 C2 . . 1.479(8) yes
N1 H6 . . 0.898 no
N1 H4 . . 0.904 no
N1 H5 . . 0.899 no
C2 C3 . . 1.508(9) yes
C2 H1 . . 0.999 no
C3 O3 . . 1.434(8) yes
C3 H2 . . 0.999 no
C3 H3 . . 0.996 no
O3 H7 . . 0.881(9) no

loop_
_cod_related_entry_id
_cod_related_entry_database
_cod_related_entry_code
1 ChemSpider 5736
